data_7063006
loop_
_publ_author_name
'Sankar, Neethu'
'Devarajan, Badhmapriya'
'Manimuthu, Akilesh'
'Nattamai S. P., Bhuvanesh'
'Nallasamy, Dharmaraj'
'Velusamy, Kaveri Machampalayam'

_publ_section_title
;
 Investigation on chloro-bridged binuclear copper(ii) complexes as potent
 metallodrug candidates against colon cancer via chemical and biological
 assessments
;
_journal_issue 8
_journal_name_full 'New Journal of Chemistry'
_journal_page_first 3741
_journal_page_last 3757
_journal_paper_doi 10.1039/D3NJ05335K
_journal_volume 48
_journal_year 2024
_chemical_formula_moiety 'C36 H26 Cl2 Cu2 N8 O2'
_chemical_formula_sum 'C36 H26 Cl2 Cu2 N8 O2'
_chemical_formula_weight 800.63
_space_group_crystal_system monoclinic
_space_group_IT_number 14
_space_group_name_Hall '-P 2yn'
_space_group_name_H-M_alt 'P 1 21/n 1'
_atom_sites_solution_hydrogens geom
_audit_creation_date 2018-07-11
_audit_creation_method
;
Olex2 1.2
(compiled 2018.05.29 svn.r3508 for OlexSys, GUI svn.r5506)
;
_audit_update_record
;
2018-07-17 deposited with the CCDC.	2024-01-09 downloaded from the CCDC.
;
_cell_angle_alpha 90
_cell_angle_beta 106.049(4)
_cell_angle_gamma 90
_cell_formula_units_Z 2
_cell_length_a 9.0207(13)
_cell_length_b 13.1603(17)
_cell_length_c 14.5195(18)
_cell_measurement_reflns_used 9943
_cell_measurement_temperature 100.0
_cell_measurement_theta_max 27.587
_cell_measurement_theta_min 2.813
_cell_volume 1656.5(4)
_computing_cell_refinement 'SAINT v8.37A (Bruker, 2015)'
_computing_data_reduction 'SAINT v8.37A (Bruker, 2015)'
_computing_molecular_graphics 'Olex2 (Dolomanov et al., 2009)'
_computing_publication_material 'Olex2 (Dolomanov et al., 2009)'
_computing_structure_refinement 'ShelXL (Sheldrick, 2015)'
_computing_structure_solution 'SHELXT 2014/4 (Sheldrick, 2014)'
_diffrn_ambient_temperature 100.0
_diffrn_measured_fraction_theta_full 0.999
_diffrn_measured_fraction_theta_max 0.998
_diffrn_measurement_device_type 'Bruker APEX-II CCD'
_diffrn_measurement_method '\f and \w scans'
_diffrn_radiation_type MoK\a
_diffrn_radiation_wavelength 0.71073
_diffrn_reflns_av_R_equivalents 0.0514
_diffrn_reflns_av_unetI/netI 0.0493
_diffrn_reflns_Laue_measured_fraction_full 0.999
_diffrn_reflns_Laue_measured_fraction_max 0.998
_diffrn_reflns_limit_h_max 11
_diffrn_reflns_limit_h_min -11
_diffrn_reflns_limit_k_max 16
_diffrn_reflns_limit_k_min -17
_diffrn_reflns_limit_l_max 16
_diffrn_reflns_limit_l_min -18
_diffrn_reflns_number 18049
_diffrn_reflns_point_group_measured_fraction_full 0.999
_diffrn_reflns_point_group_measured_fraction_max 0.998
_diffrn_reflns_theta_full 25.242
_diffrn_reflns_theta_max 27.498
_diffrn_reflns_theta_min 2.814
_diffrn_standards_number 0
_exptl_absorpt_coefficient_mu 1.493
_exptl_absorpt_correction_T_max 0.7456
_exptl_absorpt_correction_T_min 0.6425
_exptl_absorpt_correction_type multi-scan
_exptl_absorpt_process_details
'SADABS-2016/2 (Bruker,2016/2) was used for absorption correction. wR2(int) was 0.1068 before and 0.0632 after correction. The Ratio of minimum to maximum transmission is 0.8617. The \l/2 correction factor is Not present.'
_exptl_crystal_colour green
_exptl_crystal_colour_primary green
_exptl_crystal_density_diffrn 1.605
_exptl_crystal_description block
_exptl_crystal_F_000 812
_exptl_crystal_size_max 0.265
_exptl_crystal_size_mid 0.08
_exptl_crystal_size_min 0.068
_refine_diff_density_max 0.439
_refine_diff_density_min -0.595
_refine_diff_density_rms 0.103
_refine_ls_extinction_method none
_refine_ls_goodness_of_fit_ref 1.127
_refine_ls_hydrogen_treatment constr
_refine_ls_matrix_type full
_refine_ls_number_parameters 226
_refine_ls_number_reflns 3794
_refine_ls_number_restraints 0
_refine_ls_restrained_S_all 1.127
_refine_ls_R_factor_all 0.0665
_refine_ls_R_factor_gt 0.0432
_refine_ls_shift/su_max 0.001
_refine_ls_shift/su_mean 0.000
_refine_ls_structure_factor_coef Fsqd
_refine_ls_weighting_details 'w=1/[\s^2^(Fo^2^)+(0.0098P)^2^+2.8796P] where P=(Fo^2^+2Fc^2^)/3'
_refine_ls_weighting_scheme calc
_refine_ls_wR_factor_gt 0.0705
_refine_ls_wR_factor_ref 0.0783
_reflns_Friedel_coverage 0.000
_reflns_number_gt 2916
_reflns_number_total 3794
_reflns_threshold_expression 'I > 2\s(I)'
_cod_data_source_file d3nj05335k2.cif
_cod_data_source_block cb8
_cod_depositor_comments 'Adding full bibliography for 7063003--7063007.cif.'
_cod_database_code 7063006
_shelx_shelxl_version_number 2018/3
_shelx_space_group_comment
;
The symmetry employed for this shelxl refinement is uniquely defined
by the following loop, which should always be used as a source of
symmetry information in preference to the above space-group names.
They are only intended as comments.
;
_shelx_estimated_absorpt_t_max 0.905
_shelx_estimated_absorpt_t_min 0.693
_olex2_refinement_description
;
1. Fixed Uiso
 At 1.2 times of:
  All C(H) groups
2.a Aromatic/amide H refined with riding coordinates:
 C3(H3), C4(H4), C5(H5), C6(H6), C7(H7), C9(H9), C10(H10), C11(H11), C12(H12),
 C15(H15), C16(H16), C17(H17), C18(H18)
;
_olex2_submission_special_instructions 'No special instructions were received'

loop_
_space_group_symop_operation_xyz
'x, y, z'
'-x+1/2, y+1/2, -z+1/2'
'-x, -y, -z'
'x-1/2, -y-1/2, z-1/2'

loop_
_atom_site_label
_atom_site_type_symbol
_atom_site_fract_x
_atom_site_fract_y
_atom_site_fract_z
_atom_site_U_iso_or_equiv
_atom_site_adp_type
_atom_site_occupancy
_atom_site_site_symmetry_order
_atom_site_calc_flag
_atom_site_refinement_flags_posn
_atom_site_refinement_flags_adp
_atom_site_refinement_flags_occupancy
_atom_site_disorder_assembly
_atom_site_disorder_group
Cu1 Cu 0.17601(4) 0.45496(2) 0.51367(2) 0.01267(10) Uani 1 1 d . . . . .
Cl1 Cl 0.09566(8) 0.55626(5) 0.61523(4) 0.01511(15) Uani 1 1 d . . . . .
O1 O 0.2589(2) 0.56146(13) 0.44652(13) 0.0152(4) Uani 1 1 d . . . . .
N1 N 0.3007(3) 0.37259(17) 0.45333(15) 0.0120(5) Uani 1 1 d . . . . .
N2 N 0.3719(3) 0.42179(17) 0.39381(16) 0.0143(5) Uani 1 1 d . . . . .
N3 N 0.1444(3) 0.31804(17) 0.56625(15) 0.0139(5) Uani 1 1 d . . . . .
N4 N 0.5758(3) 0.60933(18) 0.23537(17) 0.0197(5) Uani 1 1 d . . . . .
C1 C 0.3120(3) 0.27504(19) 0.46982(18) 0.0121(6) Uani 1 1 d . . . . .
C2 C 0.4050(3) 0.2048(2) 0.42882(18) 0.0142(6) Uani 1 1 d . . . . .
C3 C 0.3421(4) 0.1134(2) 0.3865(2) 0.0212(7) Uani 1 1 d . . . . .
H3 H 0.240992 0.094164 0.387413 0.025 Uiso 1 1 calc R . . . .
C4 C 0.4264(4) 0.0510(2) 0.3434(2) 0.0293(8) Uani 1 1 d . . . . .
H4 H 0.382467 -0.010472 0.313764 0.035 Uiso 1 1 calc R . . . .
C5 C 0.5745(4) 0.0777(3) 0.3434(2) 0.0330(9) Uani 1 1 d . . . . .
H5 H 0.631459 0.035256 0.312620 0.040 Uiso 1 1 calc R . . . .
C6 C 0.6399(4) 0.1663(2) 0.3881(2) 0.0274(8) Uani 1 1 d . . . . .
H6 H 0.743304 0.182976 0.390326 0.033 Uiso 1 1 calc R . . . .
C7 C 0.5554(3) 0.2307(2) 0.4296(2) 0.0182(6) Uani 1 1 d . . . . .
H7 H 0.599621 0.292427 0.458581 0.022 Uiso 1 1 calc R . . . .
C8 C 0.2220(3) 0.2420(2) 0.53578(18) 0.0132(6) Uani 1 1 d . . . . .
C9 C 0.2161(3) 0.1432(2) 0.5680(2) 0.0171(6) Uani 1 1 d . . . . .
H9 H 0.271880 0.090590 0.547617 0.021 Uiso 1 1 calc R . . . .
C10 C 0.1284(3) 0.1220(2) 0.6303(2) 0.0204(7) Uani 1 1 d . . . . .
H10 H 0.122997 0.054650 0.652622 0.025 Uiso 1 1 calc R . . . .
C11 C 0.0490(4) 0.1994(2) 0.6595(2) 0.0219(7) Uani 1 1 d . . . . .
H11 H -0.012316 0.186182 0.701890 0.026 Uiso 1 1 calc R . . . .
C12 C 0.0603(3) 0.2971(2) 0.6260(2) 0.0175(6) Uani 1 1 d . . . . .
H12 H 0.006194 0.350673 0.646356 0.021 Uiso 1 1 calc R . . . .
C13 C 0.3420(3) 0.52094(19) 0.39748(18) 0.0117(6) Uani 1 1 d . . . . .
C14 C 0.4100(3) 0.5890(2) 0.33910(19) 0.0133(6) Uani 1 1 d . . . . .
C15 C 0.3702(3) 0.6916(2) 0.32841(19) 0.0164(6) Uani 1 1 d . . . . .
H15 H 0.300470 0.719818 0.359981 0.020 Uiso 1 1 calc R . . . .
C16 C 0.4338(3) 0.7514(2) 0.2712(2) 0.0184(6) Uani 1 1 d . . . . .
H16 H 0.408731 0.821575 0.262990 0.022 Uiso 1 1 calc R . . . .
C17 C 0.5347(3) 0.7079(2) 0.2260(2) 0.0192(6) Uani 1 1 d . . . . .
H17 H 0.576948 0.749755 0.186318 0.023 Uiso 1 1 calc R . . . .
C18 C 0.5145(3) 0.5524(2) 0.29179(19) 0.0158(6) Uani 1 1 d . . . . .
H18 H 0.543812 0.482945 0.300187 0.019 Uiso 1 1 calc R . . . .

loop_
_atom_site_aniso_label
_atom_site_aniso_U_11
_atom_site_aniso_U_22
_atom_site_aniso_U_33
_atom_site_aniso_U_23
_atom_site_aniso_U_13
_atom_site_aniso_U_12
Cu1 0.01584(18) 0.00956(16) 0.01410(17) 0.00045(14) 0.00663(13) 0.00408(15)
Cl1 0.0185(4) 0.0136(3) 0.0132(3) -0.0026(3) 0.0043(3) 0.0046(3)
O1 0.0174(10) 0.0114(10) 0.0186(10) 0.0003(8) 0.0082(8) 0.0017(8)
N1 0.0123(12) 0.0118(11) 0.0120(11) 0.0007(9) 0.0033(9) 0.0018(9)
N2 0.0165(13) 0.0123(11) 0.0155(12) 0.0010(9) 0.0068(10) -0.0001(10)
N3 0.0154(12) 0.0136(12) 0.0124(11) 0.0008(9) 0.0035(10) 0.0031(10)
N4 0.0177(13) 0.0169(13) 0.0262(14) 0.0041(11) 0.0090(11) 0.0014(10)
C1 0.0115(14) 0.0111(13) 0.0129(14) -0.0015(11) 0.0022(11) 0.0023(11)
C2 0.0185(15) 0.0135(14) 0.0101(13) 0.0021(11) 0.0033(11) 0.0071(11)
C3 0.0252(17) 0.0166(15) 0.0189(15) -0.0015(12) 0.0014(13) 0.0071(13)
C4 0.044(2) 0.0194(16) 0.0190(16) -0.0043(13) -0.0012(14) 0.0147(16)
C5 0.049(2) 0.035(2) 0.0178(16) 0.0055(14) 0.0141(16) 0.0296(17)
C6 0.0277(18) 0.0335(19) 0.0270(17) 0.0142(15) 0.0174(15) 0.0182(15)
C7 0.0219(16) 0.0184(15) 0.0159(14) 0.0050(12) 0.0078(12) 0.0081(12)
C8 0.0141(14) 0.0135(14) 0.0113(13) -0.0008(11) 0.0024(11) 0.0040(11)
C9 0.0192(16) 0.0116(14) 0.0208(15) 0.0010(12) 0.0057(12) 0.0046(12)
C10 0.0208(17) 0.0134(14) 0.0278(17) 0.0061(12) 0.0077(13) 0.0027(12)
C11 0.0241(17) 0.0206(16) 0.0237(16) 0.0064(13) 0.0115(13) 0.0038(13)
C12 0.0199(16) 0.0174(15) 0.0168(15) 0.0042(12) 0.0077(12) 0.0063(12)
C13 0.0121(14) 0.0125(13) 0.0092(12) -0.0014(10) 0.0008(10) 0.0017(11)
C14 0.0113(14) 0.0117(13) 0.0149(14) -0.0004(11) 0.0001(11) 0.0000(11)
C15 0.0181(15) 0.0159(14) 0.0139(14) -0.0017(12) 0.0020(12) 0.0011(12)
C16 0.0211(16) 0.0102(13) 0.0224(15) 0.0016(12) 0.0032(12) 0.0010(11)
C17 0.0165(15) 0.0177(15) 0.0226(16) 0.0046(12) 0.0042(12) -0.0031(12)
C18 0.0141(14) 0.0127(13) 0.0201(14) 0.0034(12) 0.0043(11) 0.0015(12)

loop_
_atom_type_symbol
_atom_type_description
_atom_type_scat_dispersion_real
_atom_type_scat_dispersion_imag
_atom_type_scat_source
C C 0.0033 0.0016 'International Tables Vol C Tables 4.2.6.8 and 6.1.1.4'
H H 0.0000 0.0000 'International Tables Vol C Tables 4.2.6.8 and 6.1.1.4'
Cl Cl 0.1484 0.1585 'International Tables Vol C Tables 4.2.6.8 and 6.1.1.4'
Cu Cu 0.3201 1.2651 'International Tables Vol C Tables 4.2.6.8 and 6.1.1.4'
N N 0.0061 0.0033 'International Tables Vol C Tables 4.2.6.8 and 6.1.1.4'
O O 0.0106 0.0060 'International Tables Vol C Tables 4.2.6.8 and 6.1.1.4'

loop_
_geom_angle_atom_site_label_1
_geom_angle_atom_site_label_2
_geom_angle_atom_site_label_3
_geom_angle
_geom_angle_site_symmetry_1
_geom_angle_site_symmetry_3
_geom_angle_publ_flag
Cl1 Cu1 Cl1 95.36(2) . 3_566 ?
O1 Cu1 Cl1 97.93(6) . . ?
O1 Cu1 Cl1 95.38(6) . 3_566 ?
O1 Cu1 N3 160.10(8) . . ?
N1 Cu1 Cl1 163.73(7) . . ?
N1 Cu1 Cl1 100.90(7) . 3_566 ?
N1 Cu1 O1 80.03(8) . . ?
N1 Cu1 N3 80.27(9) . . ?
N3 Cu1 Cl1 100.20(7) . . ?
N3 Cu1 Cl1 91.02(7) . 3_566 ?
Cu1 Cl1 Cu1 84.64(2) . 3_566 ?
C13 O1 Cu1 109.81(16) . . ?
N2 N1 Cu1 116.86(16) . . ?
C1 N1 Cu1 119.55(18) . . ?
C1 N1 N2 123.6(2) . . ?
C13 N2 N1 107.5(2) . . ?
C8 N3 Cu1 113.34(17) . . ?
C12 N3 Cu1 126.92(19) . . ?
C12 N3 C8 119.7(2) . . ?
C18 N4 C17 116.9(2) . . ?
N1 C1 C2 124.4(2) . . ?
N1 C1 C8 112.3(2) . . ?
C2 C1 C8 123.3(2) . . ?
C3 C2 C1 120.5(3) . . ?
C7 C2 C1 120.1(2) . . ?
C7 C2 C3 119.3(3) . . ?
C2 C3 H3 119.9 . . ?
C4 C3 C2 120.2(3) . . ?
C4 C3 H3 119.9 . . ?
C3 C4 H4 119.9 . . ?
C5 C4 C3 120.2(3) . . ?
C5 C4 H4 119.9 . . ?
C4 C5 H5 120.0 . . ?
C4 C5 C6 120.1(3) . . ?
C6 C5 H5 120.0 . . ?
C5 C6 H6 119.8 . . ?
C7 C6 C5 120.3(3) . . ?
C7 C6 H6 119.8 . . ?
C2 C7 H7 120.1 . . ?
C6 C7 C2 119.8(3) . . ?
C6 C7 H7 120.1 . . ?
N3 C8 C1 114.6(2) . . ?
N3 C8 C9 120.5(2) . . ?
C9 C8 C1 124.9(2) . . ?
C8 C9 H9 120.3 . . ?
C10 C9 C8 119.4(3) . . ?
C10 C9 H9 120.3 . . ?
C9 C10 H10 120.3 . . ?
C11 C10 C9 119.5(3) . . ?
C11 C10 H10 120.3 . . ?
C10 C11 H11 120.6 . . ?
C10 C11 C12 118.8(3) . . ?
C12 C11 H11 120.6 . . ?
N3 C12 C11 122.1(3) . . ?
N3 C12 H12 119.0 . . ?
C11 C12 H12 119.0 . . ?
O1 C13 N2 125.6(2) . . ?
O1 C13 C14 117.7(2) . . ?
N2 C13 C14 116.6(2) . . ?
C15 C14 C13 121.0(2) . . ?
C15 C14 C18 117.8(3) . . ?
C18 C14 C13 121.2(2) . . ?
C14 C15 H15 120.6 . . ?
C16 C15 C14 118.8(3) . . ?
C16 C15 H15 120.6 . . ?
C15 C16 H16 120.4 . . ?
C15 C16 C17 119.1(3) . . ?
C17 C16 H16 120.4 . . ?
N4 C17 C16 123.4(3) . . ?
N4 C17 H17 118.3 . . ?
C16 C17 H17 118.3 . . ?
N4 C18 C14 123.9(3) . . ?
N4 C18 H18 118.0 . . ?
C14 C18 H18 118.0 . . ?

loop_
_geom_bond_atom_site_label_1
_geom_bond_atom_site_label_2
_geom_bond_distance
_geom_bond_site_symmetry_2
_geom_bond_publ_flag
Cu1 Cl1 2.2512(7) . ?
Cu1 Cl1 2.6447(8) 3_566 ?
Cu1 O1 1.9691(18) . ?
Cu1 N1 1.937(2) . ?
Cu1 N3 2.008(2) . ?
O1 C13 1.284(3) . ?
N1 N2 1.373(3) . ?
N1 C1 1.305(3) . ?
N2 C13 1.336(3) . ?
N3 C8 1.363(3) . ?
N3 C12 1.330(3) . ?
N4 C17 1.346(4) . ?
N4 C18 1.338(3) . ?
C1 C2 1.479(4) . ?
C1 C8 1.482(4) . ?
C2 C3 1.398(4) . ?
C2 C7 1.395(4) . ?
C3 H3 0.9500 . ?
C3 C4 1.381(4) . ?
C4 H4 0.9500 . ?
C4 C5 1.381(5) . ?
C5 H5 0.9500 . ?
C5 C6 1.385(5) . ?
C6 H6 0.9500 . ?
C6 C7 1.385(4) . ?
C7 H7 0.9500 . ?
C8 C9 1.388(4) . ?
C9 H9 0.9500 . ?
C9 C10 1.384(4) . ?
C10 H10 0.9500 . ?
C10 C11 1.379(4) . ?
C11 H11 0.9500 . ?
C11 C12 1.388(4) . ?
C12 H12 0.9500 . ?
C13 C14 1.478(4) . ?
C14 C15 1.396(4) . ?
C14 C18 1.396(4) . ?
C15 H15 0.9500 . ?
C15 C16 1.379(4) . ?
C16 H16 0.9500 . ?
C16 C17 1.385(4) . ?
C17 H17 0.9500 . ?
C18 H18 0.9500 . ?

loop_
_geom_torsion_atom_site_label_1
_geom_torsion_atom_site_label_2
_geom_torsion_atom_site_label_3
_geom_torsion_atom_site_label_4
_geom_torsion
_geom_torsion_site_symmetry_1
_geom_torsion_site_symmetry_2
_geom_torsion_site_symmetry_3
_geom_torsion_site_symmetry_4
_geom_torsion_publ_flag
Cu1 O1 C13 N2 -1.6(3) . . . . ?
Cu1 O1 C13 C14 177.88(18) . . . . ?
Cu1 N1 N2 C13 3.7(3) . . . . ?
Cu1 N1 C1 C2 -179.3(2) . . . . ?
Cu1 N1 C1 C8 0.0(3) . . . . ?
Cu1 N3 C8 C1 -0.6(3) . . . . ?
Cu1 N3 C8 C9 177.9(2) . . . . ?
Cu1 N3 C12 C11 -178.6(2) . . . . ?
O1 C13 C14 C15 -7.6(4) . . . . ?
O1 C13 C14 C18 173.2(2) . . . . ?
N1 N2 C13 O1 -1.3(4) . . . . ?
N1 N2 C13 C14 179.2(2) . . . . ?
N1 C1 C2 C3 -132.2(3) . . . . ?
N1 C1 C2 C7 45.9(4) . . . . ?
N1 C1 C8 N3 0.4(3) . . . . ?
N1 C1 C8 C9 -178.1(3) . . . . ?
N2 N1 C1 C2 1.4(4) . . . . ?
N2 N1 C1 C8 -179.2(2) . . . . ?
N2 C13 C14 C15 171.9(3) . . . . ?
N2 C13 C14 C18 -7.3(4) . . . . ?
N3 C8 C9 C10 1.2(4) . . . . ?
C1 N1 N2 C13 -177.0(2) . . . . ?
C1 C2 C3 C4 176.2(3) . . . . ?
C1 C2 C7 C6 -177.7(2) . . . . ?
C1 C8 C9 C10 179.5(3) . . . . ?
C2 C1 C8 N3 179.7(2) . . . . ?
C2 C1 C8 C9 1.2(4) . . . . ?
C2 C3 C4 C5 1.1(4) . . . . ?
C3 C2 C7 C6 0.5(4) . . . . ?
C3 C4 C5 C6 1.2(5) . . . . ?
C4 C5 C6 C7 -2.7(5) . . . . ?
C5 C6 C7 C2 1.9(4) . . . . ?
C7 C2 C3 C4 -2.0(4) . . . . ?
C8 N3 C12 C11 0.4(4) . . . . ?
C8 C1 C2 C3 48.5(4) . . . . ?
C8 C1 C2 C7 -133.3(3) . . . . ?
C8 C9 C10 C11 -0.4(4) . . . . ?
C9 C10 C11 C12 -0.4(4) . . . . ?
C10 C11 C12 N3 0.4(4) . . . . ?
C12 N3 C8 C1 -179.7(2) . . . . ?
C12 N3 C8 C9 -1.2(4) . . . . ?
C13 C14 C15 C16 -178.4(2) . . . . ?
C13 C14 C18 N4 177.6(3) . . . . ?
C14 C15 C16 C17 0.2(4) . . . . ?
C15 C14 C18 N4 -1.5(4) . . . . ?
C15 C16 C17 N4 -0.6(4) . . . . ?
C17 N4 C18 C14 1.2(4) . . . . ?
C18 N4 C17 C16 -0.1(4) . . . . ?
C18 C14 C15 C16 0.8(4) . . . . ?
